data_4069748
loop_
_publ_author_name
'Arrowsmith, Merle'
'Heath, Alex'
'Hill, Michael S.'
'Hitchcock, Peter B.'
'Kociok-K\"ohn, Gabriele'

_publ_section_title
;
 Tris(imidazolin-2-ylidene-1-yl)borate Complexes of the Heavier Alkaline
 Earths: Synthesis and Structural Studies
;
_journal_issue 15
_journal_name_full Organometallics
_journal_page_first 4550
_journal_paper_doi 10.1021/om9003994
_journal_volume 28
_journal_year 2009
_chemical_formula_moiety 'C26 H60 Ca N6 Si4'
_chemical_formula_sum 'C26 H60 Ca N6 Si4'
_chemical_formula_weight 609.24
_chemical_name_systematic
;
 ?
;
_space_group_IT_number 14
_symmetry_cell_setting monoclinic
_symmetry_space_group_name_Hall '-P 2yab'
_symmetry_space_group_name_H-M 'P 1 21/a 1'
_atom_sites_solution_hydrogens geom
_atom_sites_solution_primary direct
_atom_sites_solution_secondary difmap
_audit_creation_method SHELXL-97
_cell_angle_alpha 90.00
_cell_angle_beta 106.1320(10)
_cell_angle_gamma 90.00
_cell_formula_units_Z 4
_cell_length_a 16.6547(3)
_cell_length_b 10.5277(2)
_cell_length_c 22.7316(4)
_cell_measurement_reflns_used 34589
_cell_measurement_temperature 150(2)
_cell_measurement_theta_max 27.485
_cell_measurement_theta_min 2.910
_cell_volume 3828.72(12)
_computing_cell_refinement 'HKL Scalepack (Otwinski & Minor, 1997)'
_computing_data_collection 'Collect (Nonius BV, 1997-2000)'
_computing_data_reduction
;
 DENZO-SCALEPACK Z. Otwinowski and W. Minor, " 
 Processing of X-ray Diffraction Data Collected in Oscillation Mode ", 
 Methods in Enzymology, Volume 276: Macromolecular Crystallography, 
 part A, p.307-326, 1997,C.W. Carter, Jr. & R. M. Sweet, Eds., Academic Press.
;
_computing_molecular_graphics 'ORTEP3 for Windows - Farrugia, L. J. J. Appl. Crystallogr. 1997, 30, 565'
_computing_publication_material
;
 'WinGX publication routines, Farrugia, 
 L. J., J. Appl. Crystallogr., 1999, 32, 837-838
;
_computing_structure_refinement
;
 SHELXL97 -Program for Crystal Structure Analysis (Release 97-2). 
 Sheldrick, G.M., Instit\"ut f\"ur Anorganische Chemie der Universit\"at, 
 Tammanstrasse 4, D-3400 G\"ottingen, Germany, 1998 
;
_computing_structure_solution
; 
 SIR97- Altomare A., Burla M.C., Camalli M., Cascarano G.L., Giacovazzo C. , 
 Guagliardi A., Moliterni A.G.G., Polidori G.,Spagna R. 
 (1999) J. Appl. Cryst. 32, 115-119
;
_diffrn_ambient_temperature 150(2)
_diffrn_measured_fraction_theta_full 0.979
_diffrn_measured_fraction_theta_max 0.979
_diffrn_measurement_device_type 'Nonius Kappa CCD'
_diffrn_measurement_method '210 1.4 degree images with \w scans'
_diffrn_radiation_monochromator graphite
_diffrn_radiation_source 'fine-focus sealed tube'
_diffrn_radiation_type MoK\a
_diffrn_radiation_wavelength 0.71073
_diffrn_reflns_av_R_equivalents 0.0633
_diffrn_reflns_av_sigmaI/netI 0.0488
_diffrn_reflns_limit_h_max 21
_diffrn_reflns_limit_h_min -17
_diffrn_reflns_limit_k_max 13
_diffrn_reflns_limit_k_min -10
_diffrn_reflns_limit_l_max 26
_diffrn_reflns_limit_l_min -29
_diffrn_reflns_number 31154
_diffrn_reflns_theta_full 27.39
_diffrn_reflns_theta_max 27.39
_diffrn_reflns_theta_min 3.90
_diffrn_standards_decay_% 0
_diffrn_standards_number 0
_exptl_absorpt_coefficient_mu 0.312
_exptl_absorpt_correction_type none
_exptl_crystal_colour colourless
_exptl_crystal_density_diffrn 1.057
_exptl_crystal_density_method 'not measured'
_exptl_crystal_description block
_exptl_crystal_F_000 1336
_exptl_crystal_size_max 0.20
_exptl_crystal_size_mid 0.20
_exptl_crystal_size_min 0.05
_refine_diff_density_max 0.468
_refine_diff_density_min -0.438
_refine_diff_density_rms 0.054
_refine_ls_extinction_method none
_refine_ls_goodness_of_fit_ref 1.029
_refine_ls_hydrogen_treatment constr
_refine_ls_matrix_type full
_refine_ls_number_parameters 334
_refine_ls_number_reflns 8525
_refine_ls_number_restraints 0
_refine_ls_restrained_S_all 1.029
_refine_ls_R_factor_all 0.0767
_refine_ls_R_factor_gt 0.0505
_refine_ls_shift/su_max 0.001
_refine_ls_shift/su_mean 0.000
_refine_ls_structure_factor_coef Fsqd
_refine_ls_weighting_details 'calc w=1/[\s^2^(Fo^2^)+(0.0519P)^2^+3.0121P] where P=(Fo^2^+2Fc^2^)/3'
_refine_ls_weighting_scheme calc
_refine_ls_wR_factor_gt 0.1190
_refine_ls_wR_factor_ref 0.1338
_reflns_number_gt 6303
_reflns_number_total 8525
_reflns_threshold_expression >2sigma(I)
_cod_data_source_file om9003994_si_002.cif
_cod_data_source_block k08msh42
_cod_database_code 4069748

loop_
_symmetry_equiv_pos_as_xyz
'x, y, z'
'-x+1/2, y+1/2, -z'
'-x, -y, -z'
'x-1/2, -y-1/2, z'

loop_
_atom_site_label
_atom_site_type_symbol
_atom_site_fract_x
_atom_site_fract_y
_atom_site_fract_z
_atom_site_U_iso_or_equiv
_atom_site_adp_type
_atom_site_occupancy
_atom_site_symmetry_multiplicity
_atom_site_calc_flag
_atom_site_refinement_flags
Ca1 Ca 0.88946(3) 0.22131(5) 0.75648(2) 0.03491(13) Uani 1 1 d .
Si1 Si 1.03489(4) 0.42108(6) 0.85166(3) 0.03294(16) Uani 1 1 d .
Si2 Si 0.85392(4) 0.50894(7) 0.80783(3) 0.03533(16) Uani 1 1 d .
Si3 Si 0.85755(4) 0.32615(7) 0.61077(3) 0.03653(17) Uani 1 1 d .
Si4 Si 0.73562(5) 0.12829(9) 0.63070(3) 0.0514(2) Uani 1 1 d .
N1 N 0.93281(12) 0.40396(18) 0.81558(8) 0.0326(4) Uani 1 1 d .
N2 N 0.81789(12) 0.2270(2) 0.65379(8) 0.0370(5) Uani 1 1 d .
N3 N 0.97341(14) 0.0415(2) 0.73974(9) 0.0427(5) Uani 1 1 d .
N4 N 1.02272(13) -0.09349(19) 0.68339(9) 0.0363(4) Uani 1 1 d .
N5 N 0.86763(14) 0.1039(2) 0.84549(9) 0.0417(5) Uani 1 1 d .
N6 N 0.85941(12) 0.08611(19) 0.94089(8) 0.0342(4) Uani 1 1 d .
C1 C 0.87556(16) 0.1631(2) 0.89799(11) 0.0383(5) Uani 1 1 d .
H1 H 0.8909 0.2499 0.9048 0.046 Uiso 1 1 calc R
C2 C 0.83986(16) -0.0305(2) 0.91357(12) 0.0418(6) Uani 1 1 d .
H2 H 0.8254 -0.1051 0.9318 0.050 Uiso 1 1 calc R
C3 C 0.84519(18) -0.0182(3) 0.85531(12) 0.0466(6) Uani 1 1 d .
H3 H 0.8349 -0.0842 0.8257 0.056 Uiso 1 1 calc R
C4 C 0.86325(15) 0.1240(3) 1.00492(10) 0.0376(5) Uani 1 1 d .
C5 C 0.95180(19) 0.1663(4) 1.03685(13) 0.0676(10) Uani 1 1 d .
H5A H 0.9554 0.1913 1.0790 0.101 Uiso 1 1 calc R
H5B H 0.9666 0.2388 1.0149 0.101 Uiso 1 1 calc R
H5C H 0.9906 0.0961 1.0372 0.101 Uiso 1 1 calc R
C6 C 0.8388(3) 0.0130(3) 1.03849(15) 0.0723(10) Uani 1 1 d .
H6A H 0.8415 0.0386 1.0804 0.108 Uiso 1 1 calc R
H6B H 0.8774 -0.0578 1.0395 0.108 Uiso 1 1 calc R
H6C H 0.7818 -0.0137 1.0173 0.108 Uiso 1 1 calc R
C7 C 0.8032(2) 0.2350(3) 1.00268(15) 0.0663(9) Uani 1 1 d .
H7A H 0.8051 0.2606 1.0445 0.100 Uiso 1 1 calc R
H7B H 0.7462 0.2087 0.9809 0.100 Uiso 1 1 calc R
H7C H 0.8198 0.3068 0.9812 0.100 Uiso 1 1 calc R
C8 C 0.97626(17) 0.0110(2) 0.68397(11) 0.0427(6) Uani 1 1 d .
H8 H 0.9486 0.0576 0.6483 0.051 Uiso 1 1 calc R
C9 C 1.05072(17) -0.1326(3) 0.74325(12) 0.0424(6) Uani 1 1 d .
H9 H 1.0850 -0.2042 0.7582 0.051 Uiso 1 1 calc R
C10 C 1.01996(17) -0.0495(3) 0.77653(11) 0.0433(6) Uani 1 1 d .
H10 H 1.0294 -0.0538 0.8197 0.052 Uiso 1 1 calc R
C11 C 1.03799(18) -0.1579(2) 0.62923(12) 0.0438(6) Uani 1 1 d .
C12 C 1.1306(2) -0.1848(5) 0.6426(2) 0.0968(14) Uani 1 1 d .
H12A H 1.1416 -0.2276 0.6074 0.145 Uiso 1 1 calc R
H12B H 1.1484 -0.2396 0.6788 0.145 Uiso 1 1 calc R
H12C H 1.1617 -0.1047 0.6504 0.145 Uiso 1 1 calc R
C13 C 0.9903(3) -0.2822(4) 0.61993(19) 0.0901(13) Uani 1 1 d .
H13A H 0.9991 -0.3264 0.5843 0.135 Uiso 1 1 calc R
H13B H 0.9306 -0.2651 0.6130 0.135 Uiso 1 1 calc R
H13C H 1.0105 -0.3354 0.6564 0.135 Uiso 1 1 calc R
C14 C 1.0087(3) -0.0768(4) 0.57343(16) 0.0943(15) Uani 1 1 d .
H14A H 1.0188 -0.1209 0.5382 0.141 Uiso 1 1 calc R
H14B H 1.0393 0.0038 0.5799 0.141 Uiso 1 1 calc R
H14C H 0.9487 -0.0601 0.5656 0.141 Uiso 1 1 calc R
C15 C 1.09537(18) 0.2796(3) 0.83695(13) 0.0496(7) Uani 1 1 d .
H15A H 1.0714 0.2019 0.8488 0.074 Uiso 1 1 calc R
H15B H 1.1539 0.2873 0.8611 0.074 Uiso 1 1 calc R
H15C H 1.0924 0.2758 0.7933 0.074 Uiso 1 1 calc R
C16 C 1.05876(19) 0.4316(3) 0.93768(11) 0.0534(7) Uani 1 1 d .
H16A H 1.0340 0.3586 0.9530 0.080 Uiso 1 1 calc R
H16B H 1.0352 0.5103 0.9488 0.080 Uiso 1 1 calc R
H16C H 1.1194 0.4312 0.9559 0.080 Uiso 1 1 calc R
C17 C 1.08518(17) 0.5641(3) 0.82759(13) 0.0466(6) Uani 1 1 d .
H17A H 1.0557 0.6410 0.8344 0.070 Uiso 1 1 calc R
H17B H 1.0822 0.5572 0.7840 0.070 Uiso 1 1 calc R
H17C H 1.1438 0.5689 0.8518 0.070 Uiso 1 1 calc R
C18 C 0.8433(2) 0.5769(3) 0.88196(14) 0.0622(8) Uani 1 1 d .
H18A H 0.8949 0.6217 0.9031 0.093 Uiso 1 1 calc R
H18B H 0.8333 0.5080 0.9080 0.093 Uiso 1 1 calc R
H18C H 0.7963 0.6365 0.8734 0.093 Uiso 1 1 calc R
C19 C 0.85916(18) 0.6510(3) 0.75916(13) 0.0496(7) Uani 1 1 d .
H19A H 0.9111 0.6977 0.7772 0.074 Uiso 1 1 calc R
H19B H 0.8112 0.7066 0.7571 0.074 Uiso 1 1 calc R
H19C H 0.8579 0.6230 0.7178 0.074 Uiso 1 1 calc R
C20 C 0.75326(16) 0.4253(3) 0.77080(14) 0.0491(7) Uani 1 1 d .
H20A H 0.7482 0.3502 0.7950 0.074 Uiso 1 1 calc R
H20B H 0.7527 0.3991 0.7293 0.074 Uiso 1 1 calc R
H20C H 0.7063 0.4828 0.7687 0.074 Uiso 1 1 calc R
C21 C 0.96480(17) 0.3770(3) 0.65743(13) 0.0477(6) Uani 1 1 d .
H21A H 0.9995 0.3018 0.6712 0.072 Uiso 1 1 calc R
H21B H 0.9601 0.4257 0.6931 0.072 Uiso 1 1 calc R
H21C H 0.9905 0.4302 0.6322 0.072 Uiso 1 1 calc R
C22 C 0.7958(2) 0.4755(3) 0.58648(13) 0.0553(7) Uani 1 1 d .
H22A H 0.7392 0.4537 0.5619 0.083 Uiso 1 1 calc R
H22B H 0.8232 0.5278 0.5621 0.083 Uiso 1 1 calc R
H22C H 0.7926 0.5230 0.6228 0.083 Uiso 1 1 calc R
C23 C 0.87194(19) 0.2537(3) 0.53842(12) 0.0500(7) Uani 1 1 d .
H23A H 0.9041 0.1748 0.5485 0.075 Uiso 1 1 calc R
H23B H 0.9020 0.3135 0.5192 0.075 Uiso 1 1 calc R
H23C H 0.8171 0.2351 0.5101 0.075 Uiso 1 1 calc R
C24 C 0.6418(2) 0.1985(5) 0.5759(2) 0.1122(19) Uani 1 1 d .
H24A H 0.6567 0.2292 0.5396 0.168 Uiso 1 1 calc R
H24B H 0.6213 0.2696 0.5955 0.168 Uiso 1 1 calc R
H24C H 0.5980 0.1338 0.5637 0.168 Uiso 1 1 calc R
C25 C 0.70473(19) 0.0698(3) 0.69960(13) 0.0573(8) Uani 1 1 d .
H25A H 0.7534 0.0321 0.7290 0.086 Uiso 1 1 calc R
H25B H 0.6606 0.0058 0.6868 0.086 Uiso 1 1 calc R
H25C H 0.6841 0.1413 0.7189 0.086 Uiso 1 1 calc R
C26 C 0.7602(3) -0.0221(4) 0.59310(18) 0.0914(14) Uani 1 1 d .
H26A H 0.8094 -0.0633 0.6202 0.137 Uiso 1 1 calc R
H26B H 0.7714 -0.0006 0.5542 0.137 Uiso 1 1 calc R
H26C H 0.7123 -0.0800 0.5854 0.137 Uiso 1 1 calc R

loop_
_atom_site_aniso_label
_atom_site_aniso_U_11
_atom_site_aniso_U_22
_atom_site_aniso_U_33
_atom_site_aniso_U_23
_atom_site_aniso_U_13
_atom_site_aniso_U_12
Ca1 0.0460(3) 0.0364(3) 0.0220(2) -0.00450(19) 0.00896(19) 0.0017(2)
Si1 0.0365(3) 0.0367(4) 0.0260(3) -0.0019(3) 0.0093(2) -0.0002(3)
Si2 0.0371(3) 0.0377(4) 0.0343(3) -0.0048(3) 0.0150(3) 0.0006(3)
Si3 0.0429(4) 0.0423(4) 0.0258(3) 0.0005(3) 0.0119(3) 0.0060(3)
Si4 0.0451(4) 0.0758(6) 0.0291(4) -0.0001(4) 0.0034(3) -0.0168(4)
N1 0.0354(10) 0.0358(11) 0.0279(9) -0.0038(8) 0.0112(8) 0.0004(8)
N2 0.0386(11) 0.0477(12) 0.0242(9) -0.0019(9) 0.0081(8) -0.0025(9)
N3 0.0582(13) 0.0396(12) 0.0288(10) -0.0028(9) 0.0096(9) 0.0067(10)
N4 0.0469(12) 0.0288(11) 0.0356(11) 0.0011(8) 0.0155(9) 0.0008(8)
N5 0.0543(13) 0.0401(12) 0.0303(10) -0.0026(9) 0.0109(9) -0.0041(10)
N6 0.0359(10) 0.0364(11) 0.0294(10) 0.0014(8) 0.0074(8) -0.0016(8)
C1 0.0479(14) 0.0339(13) 0.0331(12) -0.0017(10) 0.0109(10) -0.0045(11)
C2 0.0481(15) 0.0350(14) 0.0411(14) 0.0006(11) 0.0103(11) -0.0080(11)
C3 0.0583(16) 0.0390(15) 0.0387(14) -0.0070(11) 0.0073(12) -0.0066(12)
C4 0.0386(13) 0.0473(15) 0.0293(12) 0.0028(10) 0.0135(10) 0.0002(11)
C5 0.0533(18) 0.111(3) 0.0394(15) -0.0183(17) 0.0140(13) -0.0175(18)
C6 0.111(3) 0.067(2) 0.0472(17) 0.0045(16) 0.0368(19) -0.015(2)
C7 0.078(2) 0.076(2) 0.0487(17) -0.0003(16) 0.0240(16) 0.0278(18)
C8 0.0599(16) 0.0357(14) 0.0313(12) -0.0010(10) 0.0105(11) 0.0095(12)
C9 0.0524(15) 0.0367(14) 0.0389(13) 0.0108(11) 0.0141(11) 0.0051(11)
C10 0.0532(15) 0.0462(15) 0.0301(12) 0.0038(11) 0.0111(11) 0.0001(12)
C11 0.0609(17) 0.0350(14) 0.0412(14) -0.0034(11) 0.0236(12) 0.0025(12)
C12 0.075(3) 0.133(4) 0.090(3) -0.037(3) 0.036(2) 0.018(3)
C13 0.136(4) 0.068(2) 0.078(3) -0.033(2) 0.049(3) -0.035(2)
C14 0.178(5) 0.069(3) 0.054(2) 0.0103(18) 0.062(3) 0.045(3)
C15 0.0496(15) 0.0504(17) 0.0446(15) -0.0042(13) 0.0060(12) 0.0099(13)
C16 0.0572(17) 0.072(2) 0.0288(13) -0.0040(13) 0.0080(12) -0.0077(15)
C17 0.0430(14) 0.0460(16) 0.0520(16) 0.0021(12) 0.0153(12) -0.0056(12)
C18 0.071(2) 0.074(2) 0.0495(17) -0.0134(15) 0.0300(15) 0.0161(17)
C19 0.0514(16) 0.0401(16) 0.0558(17) 0.0021(13) 0.0124(13) 0.0006(12)
C20 0.0406(14) 0.0491(17) 0.0599(17) 0.0005(13) 0.0178(13) 0.0000(12)
C21 0.0516(16) 0.0488(16) 0.0470(15) 0.0032(12) 0.0208(12) -0.0037(12)
C22 0.0689(19) 0.0527(18) 0.0456(15) 0.0031(13) 0.0181(14) 0.0172(15)
C23 0.0645(18) 0.0557(18) 0.0333(13) 0.0044(12) 0.0196(12) 0.0131(14)
C24 0.052(2) 0.171(5) 0.090(3) 0.060(3) -0.018(2) -0.026(3)
C25 0.0562(18) 0.072(2) 0.0444(16) -0.0012(14) 0.0158(13) -0.0208(15)
C26 0.113(3) 0.096(3) 0.074(2) -0.043(2) 0.042(2) -0.056(3)

loop_
_atom_type_symbol
_atom_type_description
_atom_type_scat_dispersion_real
_atom_type_scat_dispersion_imag
_atom_type_scat_source
C C 0.0033 0.0016 'International Tables Vol C Tables 4.2.6.8 and 6.1.1.4'
H H 0.0000 0.0000 'International Tables Vol C Tables 4.2.6.8 and 6.1.1.4'
N N 0.0061 0.0033 'International Tables Vol C Tables 4.2.6.8 and 6.1.1.4'
Ca Ca 0.2262 0.3064 'International Tables Vol C Tables 4.2.6.8 and 6.1.1.4'
Si Si 0.0817 0.0704 'International Tables Vol C Tables 4.2.6.8 and 6.1.1.4'

loop_
_geom_angle_atom_site_label_1
_geom_angle_atom_site_label_2
_geom_angle_atom_site_label_3
_geom_angle
N2 Ca1 N1 123.32(7)
N2 Ca1 N3 91.12(7)
N1 Ca1 N3 128.79(7)
N2 Ca1 N5 133.29(7)
N1 Ca1 N5 91.88(7)
N3 Ca1 N5 87.76(7)
N2 Ca1 C20 84.51(8)
N1 Ca1 C20 60.38(7)
N3 Ca1 C20 170.37(8)
N5 Ca1 C20 89.01(8)
N2 Ca1 Si2 103.71(6)
N1 Ca1 Si2 27.85(5)
N3 Ca1 Si2 156.39(6)
N5 Ca1 Si2 94.92(5)
C20 Ca1 Si2 33.08(5)
N2 Ca1 Si3 26.72(5)
N1 Ca1 Si3 103.46(5)
N3 Ca1 Si3 92.36(5)
N5 Ca1 Si3 160.00(5)
C20 Ca1 Si3 87.59(6)
Si2 Ca1 Si3 92.93(2)
N2 Ca1 Si4 26.21(5)
N1 Ca1 Si4 139.19(5)
N3 Ca1 Si4 88.63(5)
N5 Ca1 Si4 107.12(5)
C20 Ca1 Si4 83.66(6)
Si2 Ca1 Si4 112.75(2)
Si3 Ca1 Si4 52.91(2)
N2 Ca1 Si1 133.58(6)
N1 Ca1 Si1 25.15(5)
N3 Ca1 Si1 103.64(6)
N5 Ca1 Si1 91.63(5)
C20 Ca1 Si1 85.51(5)
Si2 Ca1 Si1 52.900(17)
Si3 Ca1 Si1 107.72(2)
Si4 Ca1 Si1 158.10(2)
N1 Si1 C17 114.64(11)
N1 Si1 C15 110.36(11)
C17 Si1 C15 106.21(13)
N1 Si1 C16 113.93(12)
C17 Si1 C16 105.81(13)
C15 Si1 C16 105.17(14)
N1 Si1 Ca1 36.35(7)
C17 Si1 Ca1 126.49(9)
C15 Si1 Ca1 74.02(9)
C16 Si1 Ca1 126.21(10)
N1 Si2 C20 108.21(12)
N1 Si2 C19 114.90(12)
C20 Si2 C19 106.99(13)
N1 Si2 C18 114.77(12)
C20 Si2 C18 106.63(14)
C19 Si2 C18 104.81(15)
N1 Si2 Ca1 40.39(7)
C20 Si2 Ca1 69.02(9)
C19 Si2 Ca1 118.20(10)
C18 Si2 Ca1 136.33(12)
N2 Si3 C22 114.73(13)
N2 Si3 C21 108.22(11)
C22 Si3 C21 106.51(14)
N2 Si3 C23 114.83(12)
C22 Si3 C23 105.93(13)
C21 Si3 C23 105.98(13)
N2 Si3 Ca1 38.00(7)
C22 Si3 Ca1 118.98(9)
C21 Si3 Ca1 71.09(9)
C23 Si3 Ca1 134.12(9)
N2 Si4 C24 115.04(18)
N2 Si4 C25 109.22(12)
C24 Si4 C25 108.32(18)
N2 Si4 C26 113.39(15)
C24 Si4 C26 106.0(2)
C25 Si4 C26 104.19(17)
N2 Si4 Ca1 37.28(7)
C24 Si4 Ca1 138.01(19)
C25 Si4 Ca1 73.24(9)
C26 Si4 Ca1 114.31(14)
Si1 N1 Si2 129.31(12)
Si1 N1 Ca1 118.50(10)
Si2 N1 Ca1 111.76(9)
Si4 N2 Si3 128.15(12)
Si4 N2 Ca1 116.51(10)
Si3 N2 Ca1 115.29(10)
C8 N3 C10 104.6(2)
C8 N3 Ca1 120.79(17)
C10 N3 Ca1 134.51(17)
C8 N4 C9 105.8(2)
C8 N4 C11 127.7(2)
C9 N4 C11 126.4(2)
C1 N5 C3 105.0(2)
C1 N5 Ca1 120.09(17)
C3 N5 Ca1 134.93(17)
C1 N6 C2 106.2(2)
C1 N6 C4 125.5(2)
C2 N6 C4 128.3(2)
N5 C1 N6 112.3(2)
N5 C1 H1 123.9
N6 C1 H1 123.9
C3 C2 N6 106.5(2)
C3 C2 H2 126.8
N6 C2 H2 126.8
C2 C3 N5 110.0(2)
C2 C3 H3 125.0
N5 C3 H3 125.0
N6 C4 C6 110.0(2)
N6 C4 C5 108.5(2)
C6 C4 C5 110.3(3)
N6 C4 C7 108.7(2)
C6 C4 C7 110.0(3)
C5 C4 C7 109.3(3)
C4 C5 H5A 109.5
C4 C5 H5B 109.5
H5A C5 H5B 109.5
C4 C5 H5C 109.5
H5A C5 H5C 109.5
H5B C5 H5C 109.5
C4 C6 H6A 109.5
C4 C6 H6B 109.5
H6A C6 H6B 109.5
C4 C6 H6C 109.5
H6A C6 H6C 109.5
H6B C6 H6C 109.5
C4 C7 H7A 109.5
C4 C7 H7B 109.5
H7A C7 H7B 109.5
C4 C7 H7C 109.5
H7A C7 H7C 109.5
H7B C7 H7C 109.5
N3 C8 N4 112.4(2)
N3 C8 H8 123.8
N4 C8 H8 123.8
C10 C9 N4 106.5(2)
C10 C9 H9 126.7
N4 C9 H9 126.7
C9 C10 N3 110.6(2)
C9 C10 H10 124.7
N3 C10 H10 124.7
N4 C11 C14 110.6(2)
N4 C11 C12 108.5(2)
C14 C11 C12 110.6(3)
N4 C11 C13 107.8(2)
C14 C11 C13 109.9(3)
C12 C11 C13 109.4(3)
C11 C12 H12A 109.5
C11 C12 H12B 109.5
H12A C12 H12B 109.5
C11 C12 H12C 109.5
H12A C12 H12C 109.5
H12B C12 H12C 109.5
C11 C13 H13A 109.5
C11 C13 H13B 109.5
H13A C13 H13B 109.5
C11 C13 H13C 109.5
H13A C13 H13C 109.5
H13B C13 H13C 109.5
C11 C14 H14A 109.5
C11 C14 H14B 109.5
H14A C14 H14B 109.5
C11 C14 H14C 109.5
H14A C14 H14C 109.5
H14B C14 H14C 109.5
Si1 C15 H15A 109.5
Si1 C15 H15B 109.5
H15A C15 H15B 109.5
Si1 C15 H15C 109.5
H15A C15 H15C 109.5
H15B C15 H15C 109.5
Si1 C16 H16A 109.5
Si1 C16 H16B 109.5
H16A C16 H16B 109.5
Si1 C16 H16C 109.5
H16A C16 H16C 109.5
H16B C16 H16C 109.5
Si1 C17 H17A 109.5
Si1 C17 H17B 109.5
H17A C17 H17B 109.5
Si1 C17 H17C 109.5
H17A C17 H17C 109.5
H17B C17 H17C 109.5
Si2 C18 H18A 109.5
Si2 C18 H18B 109.5
H18A C18 H18B 109.5
Si2 C18 H18C 109.5
H18A C18 H18C 109.5
H18B C18 H18C 109.5
Si2 C19 H19A 109.5
Si2 C19 H19B 109.5
H19A C19 H19B 109.5
Si2 C19 H19C 109.5
H19A C19 H19C 109.5
H19B C19 H19C 109.5
Si2 C20 Ca1 77.90(9)
Si2 C20 H20A 109.5
Ca1 C20 H20A 72.0
Si2 C20 H20B 109.5
Ca1 C20 H20B 62.1
H20A C20 H20B 109.5
Si2 C20 H20C 109.5
Ca1 C20 H20C 170.8
H20A C20 H20C 109.5
H20B C20 H20C 109.5
Si3 C21 H21A 109.5
Si3 C21 H21B 109.5
H21A C21 H21B 109.5
Si3 C21 H21C 109.5
H21A C21 H21C 109.5
H21B C21 H21C 109.5
Si3 C22 H22A 109.5
Si3 C22 H22B 109.5
H22A C22 H22B 109.5
Si3 C22 H22C 109.5
H22A C22 H22C 109.5
H22B C22 H22C 109.5
Si3 C23 H23A 109.5
Si3 C23 H23B 109.5
H23A C23 H23B 109.5
Si3 C23 H23C 109.5
H23A C23 H23C 109.5
H23B C23 H23C 109.5
Si4 C24 H24A 109.5
Si4 C24 H24B 109.5
H24A C24 H24B 109.5
Si4 C24 H24C 109.5
H24A C24 H24C 109.5
H24B C24 H24C 109.5
Si4 C25 H25A 109.5
Si4 C25 H25B 109.5
H25A C25 H25B 109.5
Si4 C25 H25C 109.5
H25A C25 H25C 109.5
H25B C25 H25C 109.5
Si4 C26 H26A 109.5
Si4 C26 H26B 109.5
H26A C26 H26B 109.5
Si4 C26 H26C 109.5
H26A C26 H26C 109.5
H26B C26 H26C 109.5

loop_
_geom_bond_atom_site_label_1
_geom_bond_atom_site_label_2
_geom_bond_distance
Ca1 N2 2.3081(19)
Ca1 N1 2.3420(19)
Ca1 N3 2.445(2)
Ca1 N5 2.482(2)
Ca1 C20 3.205(3)
Ca1 Si2 3.3565(8)
Ca1 Si3 3.3901(8)
Ca1 Si4 3.4099(8)
Ca1 Si1 3.4726(8)
Si1 N1 1.679(2)
Si1 C17 1.877(3)
Si1 C15 1.880(3)
Si1 C16 1.887(3)
Si2 N1 1.688(2)
Si2 C20 1.874(3)
Si2 C19 1.877(3)
Si2 C18 1.884(3)
Si3 N2 1.686(2)
Si3 C22 1.876(3)
Si3 C21 1.884(3)
Si3 C23 1.888(3)
Si4 N2 1.683(2)
Si4 C24 1.860(4)
Si4 C25 1.883(3)
Si4 C26 1.897(4)
N3 C8 1.321(3)
N3 C10 1.363(3)
N4 C8 1.347(3)
N4 C9 1.373(3)
N4 C11 1.488(3)
N5 C1 1.320(3)
N5 C3 1.374(3)
N6 C1 1.351(3)
N6 C2 1.373(3)
N6 C4 1.493(3)
C1 H1 0.9500
C2 C3 1.358(4)
C2 H2 0.9500
C3 H3 0.9500
C4 C6 1.511(4)
C4 C5 1.518(4)
C4 C7 1.530(4)
C5 H5A 0.9800
C5 H5B 0.9800
C5 H5C 0.9800
C6 H6A 0.9800
C6 H6B 0.9800
C6 H6C 0.9800
C7 H7A 0.9800
C7 H7B 0.9800
C7 H7C 0.9800
C8 H8 0.9500
C9 C10 1.347(4)
C9 H9 0.9500
C10 H10 0.9500
C11 C14 1.494(4)
C11 C12 1.513(5)
C11 C13 1.515(4)
C12 H12A 0.9800
C12 H12B 0.9800
C12 H12C 0.9800
C13 H13A 0.9800
C13 H13B 0.9800
C13 H13C 0.9800
C14 H14A 0.9800
C14 H14B 0.9800
C14 H14C 0.9800
C15 H15A 0.9800
C15 H15B 0.9800
C15 H15C 0.9800
C16 H16A 0.9800
C16 H16B 0.9800
C16 H16C 0.9800
C17 H17A 0.9800
C17 H17B 0.9800
C17 H17C 0.9800
C18 H18A 0.9800
C18 H18B 0.9800
C18 H18C 0.9800
C19 H19A 0.9800
C19 H19B 0.9800
C19 H19C 0.9800
C20 H20A 0.9800
C20 H20B 0.9800
C20 H20C 0.9800
C21 H21A 0.9800
C21 H21B 0.9800
C21 H21C 0.9800
C22 H22A 0.9800
C22 H22B 0.9800
C22 H22C 0.9800
C23 H23A 0.9800
C23 H23B 0.9800
C23 H23C 0.9800
C24 H24A 0.9800
C24 H24B 0.9800
C24 H24C 0.9800
C25 H25A 0.9800
C25 H25B 0.9800
C25 H25C 0.9800
C26 H26A 0.9800
C26 H26B 0.9800
C26 H26C 0.9800
